data_4119714
loop_
_publ_author_name
'Jarugu Narasimha Moorthy'
'Susovan Mandal'
'Arindam Mukhopadhyay'
'Subhas Samanta'

_publ_contact_author_address
;Departmet of chemistry
Indian Institute of Technology - Kanpur
Kanpur - 208 016
INDIA
;
_publ_contact_author_email moorthy@iitk.ac.in
_publ_contact_author_fax +915122597436
_publ_contact_author_name 'Prof. J. N. Moorthy'
_publ_contact_author_phone +915122597438
_publ_section_title
;
 Helicity as a Steric Force: Stabilization and Helicity-Dependent
 Reversion of Coloredo-Quinonoid Intermediates of Helical Chromenes
;
_journal_name_full 'Journal of the American Chemical Society'
_journal_page_first 6872
_journal_page_last 6884
_journal_paper_doi 10.1021/ja312027c
_journal_volume 135
_journal_year 2013
_chemical_formula_moiety 'C37 H24 O1'
_chemical_formula_sum 'C37 H24 O'
_chemical_formula_weight 484.56
_chemical_name_systematic
;
 ?
;
_space_group_IT_number 14
_symmetry_cell_setting monoclinic
_symmetry_space_group_name_Hall '-P 2yn'
_symmetry_space_group_name_H-M 'P 1 21/n 1'
_atom_sites_solution_hydrogens geom
_atom_sites_solution_primary direct
_atom_sites_solution_secondary difmap
_audit_creation_method SHELXL-97
_cell_angle_alpha 90.00
_cell_angle_beta 104.78
_cell_angle_gamma 90.00
_cell_formula_units_Z 4
_cell_length_a 9.923
_cell_length_b 18.340
_cell_length_c 14.072
_cell_measurement_temperature 100(2)
_cell_volume 2476.198
_computing_cell_refinement 'Bruker SAINT'
_computing_data_collection 'Bruker APEX'
_computing_data_reduction 'Bruker SAINT'
_computing_molecular_graphics 'SHELXL 5.1, XP (Sheldrick, 1994)'
_computing_publication_material SHELXS-97
_computing_structure_refinement 'SHELXL-97 (Sheldrick, 2008)'
_computing_structure_solution 'SHELXL-97 (Sheldrick, 2008)'
_diffrn_ambient_temperature 100(2)
_diffrn_measured_fraction_theta_full 0.986
_diffrn_measured_fraction_theta_max 0.986
_diffrn_measurement_device_type 'Bruker SMART APEX'
_diffrn_measurement_method 'phi and omega scans'
_diffrn_radiation_monochromator graphite
_diffrn_radiation_source 'fine-focus sealed tube'
_diffrn_radiation_type MoK\a
_diffrn_radiation_wavelength 0.71073
_diffrn_reflns_av_R_equivalents 0.0861
_diffrn_reflns_av_sigmaI/netI 0.0907
_diffrn_reflns_limit_h_max 9
_diffrn_reflns_limit_h_min -13
_diffrn_reflns_limit_k_max 22
_diffrn_reflns_limit_k_min -24
_diffrn_reflns_limit_l_max 18
_diffrn_reflns_limit_l_min -15
_diffrn_reflns_number 16139
_diffrn_reflns_theta_full 28.45
_diffrn_reflns_theta_max 28.45
_diffrn_reflns_theta_min 2.22
_exptl_absorpt_coefficient_mu 0.076
_exptl_absorpt_correction_type none
_exptl_crystal_colour 'deep red'
_exptl_crystal_density_diffrn 1.300
_exptl_crystal_description cuboidal
_exptl_crystal_F_000 1016
_exptl_crystal_size_max 0.23
_exptl_crystal_size_mid 0.17
_exptl_crystal_size_min 0.12
_refine_diff_density_max 0.423
_refine_diff_density_min -0.584
_refine_diff_density_rms 0.134
_refine_ls_extinction_method none
_refine_ls_goodness_of_fit_ref 1.063
_refine_ls_hydrogen_treatment constr
_refine_ls_matrix_type full
_refine_ls_number_parameters 343
_refine_ls_number_reflns 6148
_refine_ls_number_restraints 0
_refine_ls_restrained_S_all 1.063
_refine_ls_R_factor_all 0.1120
_refine_ls_R_factor_gt 0.0749
_refine_ls_shift/su_max 0.000
_refine_ls_shift/su_mean 0.000
_refine_ls_structure_factor_coef Fsqd
_refine_ls_weighting_details 'calc w=1/[\s^2^(Fo^2^)+(0.1454P)^2^+0.0149P] where P=(Fo^2^+2Fc^2^)/3'
_refine_ls_weighting_scheme calc
_refine_ls_wR_factor_gt 0.1816
_refine_ls_wR_factor_ref 0.2433
_reflns_number_gt 4099
_reflns_number_total 6148
_reflns_threshold_expression >2sigma(I)
_cod_data_source_file ja312027c_si_006.cif
_cod_data_source_block 2Q
_cod_original_cell_volume 2476.2
_cod_original_sg_symbol_H-M 'P 21/n'
_cod_database_code 4119714

loop_
_symmetry_equiv_pos_as_xyz
'x, y, z'
'-x+1/2, y+1/2, -z+1/2'
'-x, -y, -z'
'x-1/2, -y-1/2, z-1/2'

loop_
_atom_site_label
_atom_site_type_symbol
_atom_site_fract_x
_atom_site_fract_y
_atom_site_fract_z
_atom_site_U_iso_or_equiv
_atom_site_adp_type
_atom_site_occupancy
_atom_site_symmetry_multiplicity
_atom_site_calc_flag
_atom_site_refinement_flags
O1 O 0.27615(16) 0.18506(9) -0.04321(11) 0.0303(4) Uani 1 1 d .
C6 C 0.1596(2) 0.16767(12) 0.08411(15) 0.0211(5) Uani 1 1 d .
C10 C 0.1096(2) 0.18355(11) 0.25360(15) 0.0218(5) Uani 1 1 d .
C18 C 0.3434(2) 0.11555(12) 0.29373(15) 0.0240(5) Uani 1 1 d .
C25 C 0.1193(2) -0.02829(12) 0.14090(15) 0.0215(5) Uani 1 1 d .
C24 C 0.0955(2) 0.04417(11) 0.12962(15) 0.0214(5) Uani 1 1 d .
H24 H 0.0321 0.0638 0.1612 0.026 Uiso 1 1 calc R
C14 C 0.2062(2) 0.12960(12) 0.30818(15) 0.0226(5) Uani 1 1 d .
C21 C 0.5425(2) 0.14885(14) 0.23191(16) 0.0302(5) Uani 1 1 d .
H21 H 0.5853 0.1816 0.1985 0.036 Uiso 1 1 calc R
C26 C 0.2215(2) -0.06846(11) 0.10010(15) 0.0217(5) Uani 1 1 d .
C35 C -0.0959(3) -0.13835(13) 0.32718(17) 0.0294(5) Uani 1 1 d .
H35 H -0.1418 -0.1614 0.3688 0.035 Uiso 1 1 calc R
C32 C 0.0426(2) -0.06907(11) 0.20182(16) 0.0225(5) Uani 1 1 d .
C9 C 0.0068(2) 0.21156(13) 0.29859(16) 0.0263(5) Uani 1 1 d .
C2 C 0.1215(2) 0.27775(13) -0.02405(16) 0.0274(5) Uani 1 1 d .
H2 H 0.1303 0.3029 -0.0796 0.033 Uiso 1 1 calc R
C37 C -0.0970(2) -0.05375(12) 0.19676(16) 0.0243(5) Uani 1 1 d .
H37 H -0.1446 -0.0198 0.1514 0.029 Uiso 1 1 calc R
C5 C 0.1042(2) 0.20852(12) 0.15597(15) 0.0218(5) Uani 1 1 d .
C4 C 0.0316(2) 0.27287(12) 0.12319(16) 0.0239(5) Uani 1 1 d .
C33 C 0.1111(2) -0.12065(12) 0.27087(16) 0.0261(5) Uani 1 1 d .
H33 H 0.2033 -0.1327 0.2746 0.031 Uiso 1 1 calc R
C36 C -0.1655(2) -0.08841(12) 0.25837(17) 0.0278(5) Uani 1 1 d .
H36 H -0.2588 -0.0780 0.2534 0.033 Uiso 1 1 calc R
C3 C 0.0411(2) 0.30490(12) 0.03067(17) 0.0277(5) Uani 1 1 d .
H3 H -0.0113 0.3464 0.0084 0.033 Uiso 1 1 calc R
C29 C 0.4064(2) -0.14663(14) 0.01856(17) 0.0311(5) Uani 1 1 d .
H29 H 0.4674 -0.1724 -0.0094 0.037 Uiso 1 1 calc R
C8 C -0.0708(2) 0.27363(13) 0.26096(17) 0.0293(5) Uani 1 1 d .
H8 H -0.1350 0.2926 0.2923 0.035 Uiso 1 1 calc R
C34 C 0.0427(2) -0.15368(13) 0.33344(17) 0.0290(5) Uani 1 1 d .
H34 H 0.0904 -0.1866 0.3803 0.035 Uiso 1 1 calc R
C1 C 0.1955(2) 0.20910(12) 0.00263(16) 0.0242(5) Uani 1 1 d .
C22 C 0.4122(2) 0.16379(13) 0.24333(15) 0.0244(5) Uani 1 1 d .
H22 H 0.3680 0.2067 0.2173 0.029 Uiso 1 1 calc R
C31 C 0.3503(2) -0.03895(12) 0.09789(16) 0.0256(5) Uani 1 1 d .
H31 H 0.3750 0.0073 0.1236 0.031 Uiso 1 1 calc R
C17 C 0.4184(2) 0.05322(12) 0.33782(16) 0.0276(5) Uani 1 1 d .
C27 C 0.1889(2) -0.13851(12) 0.06301(17) 0.0264(5) Uani 1 1 d .
H27 H 0.1052 -0.1599 0.0664 0.032 Uiso 1 1 calc R
C13 C 0.1650(2) 0.09010(12) 0.38231(16) 0.0265(5) Uani 1 1 d .
C23 C 0.1568(2) 0.09425(12) 0.07463(15) 0.0225(5) Uani 1 1 d .
H23 H 0.1984 0.0745 0.0283 0.027 Uiso 1 1 calc R
C15 C 0.2438(3) 0.02753(13) 0.42478(17) 0.0301(5) Uani 1 1 d .
H15 H 0.2131 -0.0004 0.4704 0.036 Uiso 1 1 calc R
C20 C 0.6117(3) 0.08482(14) 0.27006(17) 0.0331(6) Uani 1 1 d .
H20 H 0.6980 0.0737 0.2592 0.040 Uiso 1 1 calc R
C16 C 0.3608(3) 0.00826(13) 0.40032(17) 0.0322(5) Uani 1 1 d .
H16 H 0.4051 -0.0351 0.4244 0.039 Uiso 1 1 calc R
C11 C -0.0213(2) 0.17423(14) 0.38094(17) 0.0314(5) Uani 1 1 d .
H11 H -0.0880 0.1925 0.4105 0.038 Uiso 1 1 calc R
C30 C 0.4418(2) -0.07819(13) 0.05761(17) 0.0294(5) Uani 1 1 d .
H30 H 0.5276 -0.0582 0.0569 0.035 Uiso 1 1 calc R
C28 C 0.2796(2) -0.17666(14) 0.02128(18) 0.0323(6) Uani 1 1 d .
H28 H 0.2551 -0.2227 -0.0051 0.039 Uiso 1 1 calc R
C12 C 0.0482(3) 0.11307(13) 0.41560(17) 0.0305(5) Uani 1 1 d .
H12 H 0.0194 0.0853 0.4621 0.037 Uiso 1 1 calc R
C19 C 0.5514(2) 0.03860(13) 0.32357(17) 0.0315(6) Uani 1 1 d .
H19 H 0.5989 -0.0032 0.3510 0.038 Uiso 1 1 calc R
C7 C -0.0517(2) 0.30641(13) 0.17786(17) 0.0288(5) Uani 1 1 d .
H7 H -0.0940 0.3510 0.1576 0.035 Uiso 1 1 calc R

loop_
_atom_site_aniso_label
_atom_site_aniso_U_11
_atom_site_aniso_U_22
_atom_site_aniso_U_33
_atom_site_aniso_U_23
_atom_site_aniso_U_13
_atom_site_aniso_U_12
O1 0.0267(9) 0.0380(10) 0.0289(9) 0.0047(7) 0.0120(7) -0.0018(7)
C6 0.0174(10) 0.0249(11) 0.0196(10) 0.0001(8) 0.0020(8) 0.0000(8)
C10 0.0223(10) 0.0201(11) 0.0221(11) -0.0030(8) 0.0037(8) -0.0009(8)
C18 0.0266(11) 0.0255(11) 0.0165(10) -0.0055(8) -0.0007(8) 0.0019(9)
C25 0.0194(10) 0.0242(11) 0.0197(10) -0.0040(8) 0.0029(8) -0.0016(8)
C24 0.0207(10) 0.0232(11) 0.0205(10) -0.0030(8) 0.0057(8) 0.0005(8)
C14 0.0253(11) 0.0226(11) 0.0188(10) -0.0026(8) 0.0034(8) -0.0010(8)
C21 0.0269(12) 0.0385(14) 0.0254(12) -0.0042(10) 0.0067(9) -0.0015(10)
C26 0.0218(10) 0.0222(11) 0.0208(10) 0.0006(8) 0.0049(8) 0.0035(8)
C35 0.0337(13) 0.0295(12) 0.0279(12) -0.0010(9) 0.0130(10) -0.0070(10)
C32 0.0227(11) 0.0208(11) 0.0240(11) -0.0034(9) 0.0062(8) -0.0005(8)
C9 0.0281(12) 0.0274(12) 0.0231(11) -0.0063(9) 0.0062(9) 0.0000(9)
C2 0.0254(11) 0.0314(12) 0.0233(11) 0.0084(9) 0.0021(9) -0.0050(9)
C37 0.0250(11) 0.0213(11) 0.0263(11) -0.0030(9) 0.0060(9) -0.0026(8)
C5 0.0210(10) 0.0220(11) 0.0213(10) -0.0016(8) 0.0031(8) -0.0019(8)
C4 0.0223(11) 0.0218(11) 0.0248(11) -0.0002(9) 0.0007(8) -0.0015(8)
C33 0.0242(11) 0.0242(11) 0.0295(12) -0.0011(9) 0.0060(9) -0.0022(9)
C36 0.0258(12) 0.0284(12) 0.0306(12) -0.0017(10) 0.0096(9) -0.0015(9)
C3 0.0283(12) 0.0222(11) 0.0284(12) 0.0041(9) -0.0006(9) -0.0008(9)
C29 0.0297(12) 0.0374(14) 0.0269(12) -0.0023(10) 0.0083(10) 0.0090(10)
C8 0.0292(12) 0.0290(13) 0.0308(12) -0.0082(10) 0.0099(10) 0.0042(9)
C34 0.0344(13) 0.0234(12) 0.0276(12) 0.0019(9) 0.0051(10) -0.0016(9)
C1 0.0210(10) 0.0293(12) 0.0213(11) 0.0016(9) 0.0034(8) -0.0045(9)
C22 0.0246(11) 0.0279(12) 0.0184(10) -0.0021(9) 0.0012(8) 0.0007(9)
C31 0.0281(12) 0.0252(11) 0.0234(11) 0.0027(9) 0.0063(9) -0.0008(9)
C17 0.0331(12) 0.0247(12) 0.0216(11) -0.0038(9) 0.0009(9) 0.0039(9)
C27 0.0187(10) 0.0279(12) 0.0310(12) -0.0035(9) 0.0030(9) 0.0005(9)
C13 0.0325(12) 0.0245(11) 0.0209(10) 0.0003(9) 0.0041(9) -0.0016(9)
C23 0.0202(10) 0.0269(12) 0.0199(10) -0.0013(8) 0.0045(8) 0.0017(8)
C15 0.0406(14) 0.0238(12) 0.0243(11) 0.0052(9) 0.0052(10) -0.0028(10)
C20 0.0255(12) 0.0391(14) 0.0319(13) -0.0107(11) 0.0019(10) 0.0058(10)
C16 0.0411(14) 0.0240(12) 0.0259(12) 0.0021(10) -0.0016(10) 0.0031(10)
C11 0.0317(13) 0.0369(14) 0.0272(12) -0.0052(10) 0.0107(10) -0.0005(10)
C30 0.0230(11) 0.0355(13) 0.0309(12) 0.0066(10) 0.0092(9) 0.0035(9)
C28 0.0297(13) 0.0298(13) 0.0342(13) -0.0113(10) 0.0023(10) 0.0037(10)
C12 0.0368(13) 0.0317(13) 0.0245(12) 0.0003(10) 0.0107(10) -0.0056(10)
C19 0.0327(13) 0.0314(13) 0.0249(12) -0.0053(10) -0.0024(10) 0.0102(10)
C7 0.0297(12) 0.0223(11) 0.0324(13) -0.0027(9) 0.0045(10) 0.0034(9)

loop_
_atom_type_symbol
_atom_type_description
_atom_type_scat_dispersion_real
_atom_type_scat_dispersion_imag
_atom_type_scat_source
C C 0.0033 0.0016 'International Tables Vol C Tables 4.2.6.8 and 6.1.1.4'
H H 0.0000 0.0000 'International Tables Vol C Tables 4.2.6.8 and 6.1.1.4'
O O 0.0106 0.0060 'International Tables Vol C Tables 4.2.6.8 and 6.1.1.4'

loop_
_geom_angle_atom_site_label_1
_geom_angle_atom_site_label_2
_geom_angle_atom_site_label_3
_geom_angle
C23 C6 C5 124.90(18)
C23 C6 C1 115.72(18)
C5 C6 C1 118.19(18)
C9 C10 C5 116.98(19)
C9 C10 C14 117.44(19)
C5 C10 C14 125.51(19)
C22 C18 C17 117.2(2)
C22 C18 C14 123.4(2)
C17 C18 C14 119.3(2)
C24 C25 C26 124.02(19)
C24 C25 C32 117.56(18)
C26 C25 C32 118.36(18)
C25 C24 C23 127.44(19)
C25 C24 H24 116.3
C23 C24 H24 116.3
C13 C14 C18 118.1(2)
C13 C14 C10 117.55(19)
C18 C14 C10 124.30(19)
C22 C21 C20 120.6(2)
C22 C21 H21 119.7
C20 C21 H21 119.7
C27 C26 C31 118.37(19)
C27 C26 C25 119.18(19)
C31 C26 C25 122.45(19)
C36 C35 C34 119.3(2)
C36 C35 H35 120.4
C34 C35 H35 120.4
C37 C32 C33 118.0(2)
C37 C32 C25 121.12(19)
C33 C32 C25 120.70(19)
C8 C9 C10 120.7(2)
C8 C9 C11 119.5(2)
C10 C9 C11 119.7(2)
C3 C2 C1 120.5(2)
C3 C2 H2 119.7
C1 C2 H2 119.7
C36 C37 C32 120.9(2)
C36 C37 H37 119.5
C32 C37 H37 119.5
C4 C5 C10 118.34(18)
C4 C5 C6 117.02(18)
C10 C5 C6 124.42(19)
C5 C4 C7 120.94(19)
C5 C4 C3 119.37(19)
C7 C4 C3 119.7(2)
C34 C33 C32 120.5(2)
C34 C33 H33 119.7
C32 C33 H33 119.7
C35 C36 C37 120.4(2)
C35 C36 H36 119.8
C37 C36 H36 119.8
C2 C3 C4 123.4(2)
C2 C3 H3 118.3
C4 C3 H3 118.3
C30 C29 C28 119.5(2)
C30 C29 H29 120.3
C28 C29 H29 120.3
C7 C8 C9 119.8(2)
C7 C8 H8 120.1
C9 C8 H8 120.1
C33 C34 C35 120.8(2)
C33 C34 H34 119.6
C35 C34 H34 119.6
O1 C1 C2 121.77(19)
O1 C1 C6 122.3(2)
C2 C1 C6 115.78(18)
C21 C22 C18 121.6(2)
C21 C22 H22 119.2
C18 C22 H22 119.2
C30 C31 C26 120.4(2)
C30 C31 H31 119.8
C26 C31 H31 119.8
C19 C17 C18 119.8(2)
C19 C17 C16 121.0(2)
C18 C17 C16 119.2(2)
C28 C27 C26 120.8(2)
C28 C27 H27 119.6
C26 C27 H27 119.6
C14 C13 C12 120.4(2)
C14 C13 C15 119.3(2)
C12 C13 C15 120.3(2)
C6 C23 C24 125.85(18)
C6 C23 H23 117.1
C24 C23 H23 117.1
C16 C15 C13 121.4(2)
C16 C15 H15 119.3
C13 C15 H15 119.3
C19 C20 C21 119.4(2)
C19 C20 H20 120.3
C21 C20 H20 120.3
C15 C16 C17 121.0(2)
C15 C16 H16 119.5
C17 C16 H16 119.5
C12 C11 C9 120.4(2)
C12 C11 H11 119.8
C9 C11 H11 119.8
C29 C30 C31 120.6(2)
C29 C30 H30 119.7
C31 C30 H30 119.7
C27 C28 C29 120.3(2)
C27 C28 H28 119.8
C29 C28 H28 119.8
C11 C12 C13 121.0(2)
C11 C12 H12 119.5
C13 C12 H12 119.5
C20 C19 C17 121.1(2)
C20 C19 H19 119.4
C17 C19 H19 119.4
C8 C7 C4 120.2(2)
C8 C7 H7 119.9
C4 C7 H7 119.9

loop_
_geom_bond_atom_site_label_1
_geom_bond_atom_site_label_2
_geom_bond_distance
O1 C1 1.231(3)
C6 C23 1.353(3)
C6 C5 1.473(3)
C6 C1 1.492(3)
C10 C9 1.426(3)
C10 C5 1.436(3)
C10 C14 1.453(3)
C18 C22 1.414(3)
C18 C17 1.418(3)
C18 C14 1.450(3)
C25 C24 1.352(3)
C25 C26 1.482(3)
C25 C32 1.486(3)
C24 C23 1.433(3)
C24 H24 0.9300
C14 C13 1.414(3)
C21 C22 1.371(3)
C21 C20 1.397(3)
C21 H21 0.9300
C26 C27 1.393(3)
C26 C31 1.396(3)
C35 C36 1.383(3)
C35 C34 1.385(3)
C35 H35 0.9300
C32 C37 1.397(3)
C32 C33 1.401(3)
C9 C8 1.400(3)
C9 C11 1.433(3)
C2 C3 1.338(3)
C2 C1 1.457(3)
C2 H2 0.9300
C37 C36 1.385(3)
C37 H37 0.9300
C5 C4 1.398(3)
C4 C7 1.406(3)
C4 C3 1.453(3)
C33 C34 1.381(3)
C33 H33 0.9300
C36 H36 0.9300
C3 H3 0.9300
C29 C30 1.379(3)
C29 C28 1.384(3)
C29 H29 0.9300
C8 C7 1.370(3)
C8 H8 0.9300
C34 H34 0.9300
C22 H22 0.9300
C31 C30 1.387(3)
C31 H31 0.9300
C17 C19 1.410(3)
C17 C16 1.427(3)
C27 C28 1.383(3)
C27 H27 0.9300
C13 C12 1.420(3)
C13 C15 1.431(3)
C23 H23 0.9300
C15 C16 1.340(3)
C15 H15 0.9300
C20 C19 1.369(3)
C20 H20 0.9300
C16 H16 0.9300
C11 C12 1.342(3)
C11 H11 0.9300
C30 H30 0.9300
C28 H28 0.9300
C12 H12 0.9300
C19 H19 0.9300
C7 H7 0.9300

loop_
_geom_torsion_atom_site_label_1
_geom_torsion_atom_site_label_2
_geom_torsion_atom_site_label_3
_geom_torsion_atom_site_label_4
_geom_torsion
C26 C25 C24 C23 2.9(4)
C32 C25 C24 C23 -179.95(19)
C22 C18 C14 C13 -161.7(2)
C17 C18 C14 C13 13.5(3)
C22 C18 C14 C10 16.1(3)
C17 C18 C14 C10 -168.6(2)
C9 C10 C14 C13 21.8(3)
C5 C10 C14 C13 -154.9(2)
C9 C10 C14 C18 -156.0(2)
C5 C10 C14 C18 27.2(3)
C24 C25 C26 C27 -142.3(2)
C32 C25 C26 C27 40.6(3)
C24 C25 C26 C31 38.1(3)
C32 C25 C26 C31 -139.0(2)
C24 C25 C32 C37 39.7(3)
C26 C25 C32 C37 -143.0(2)
C24 C25 C32 C33 -136.0(2)
C26 C25 C32 C33 41.3(3)
C5 C10 C9 C8 -16.2(3)
C14 C10 C9 C8 166.8(2)
C5 C10 C9 C11 161.4(2)
C14 C10 C9 C11 -15.6(3)
C33 C32 C37 C36 0.2(3)
C25 C32 C37 C36 -175.61(19)
C9 C10 C5 C4 19.4(3)
C14 C10 C5 C4 -163.8(2)
C9 C10 C5 C6 -154.9(2)
C14 C10 C5 C6 21.8(3)
C23 C6 C5 C4 -139.0(2)
C1 C6 C5 C4 27.9(3)
C23 C6 C5 C10 35.4(3)
C1 C6 C5 C10 -157.7(2)
C10 C5 C4 C7 -9.5(3)
C6 C5 C4 C7 165.2(2)
C10 C5 C4 C3 171.2(2)
C6 C5 C4 C3 -14.0(3)
C37 C32 C33 C34 -1.6(3)
C25 C32 C33 C34 174.2(2)
C34 C35 C36 C37 -0.4(3)
C32 C37 C36 C35 0.8(3)
C1 C2 C3 C4 5.8(3)
C5 C4 C3 C2 -3.0(3)
C7 C4 C3 C2 177.7(2)
C10 C9 C8 C7 2.4(3)
C11 C9 C8 C7 -175.2(2)
C32 C33 C34 C35 2.1(3)
C36 C35 C34 C33 -1.1(3)
C3 C2 C1 O1 -175.8(2)
C3 C2 C1 C6 8.3(3)
C23 C6 C1 O1 -32.7(3)
C5 C6 C1 O1 159.1(2)
C23 C6 C1 C2 143.2(2)
C5 C6 C1 C2 -25.0(3)
C20 C21 C22 C18 0.1(3)
C17 C18 C22 C21 4.1(3)
C14 C18 C22 C21 179.4(2)
C27 C26 C31 C30 1.4(3)
C25 C26 C31 C30 -179.0(2)
C22 C18 C17 C19 -5.1(3)
C14 C18 C17 C19 179.4(2)
C22 C18 C17 C16 171.7(2)
C14 C18 C17 C16 -3.8(3)
C31 C26 C27 C28 -2.7(3)
C25 C26 C27 C28 177.8(2)
C18 C14 C13 C12 165.0(2)
C10 C14 C13 C12 -13.0(3)
C18 C14 C13 C15 -13.8(3)
C10 C14 C13 C15 168.2(2)
C5 C6 C23 C24 2.5(3)
C1 C6 C23 C24 -164.8(2)
C25 C24 C23 C6 -162.0(2)
C14 C13 C15 C16 4.3(3)
C12 C13 C15 C16 -174.5(2)
C22 C21 C20 C19 -3.4(3)
C13 C15 C16 C17 5.9(4)
C19 C17 C16 C15 170.7(2)
C18 C17 C16 C15 -6.0(3)
C8 C9 C11 C12 177.4(2)
C10 C9 C11 C12 -0.2(3)
C28 C29 C30 C31 -1.1(4)
C26 C31 C30 C29 0.5(3)
C26 C27 C28 C29 2.1(4)
C30 C29 C28 C27 -0.2(4)
C9 C11 C12 C13 9.9(4)
C14 C13 C12 C11 -3.1(3)
C15 C13 C12 C11 175.7(2)
C21 C20 C19 C17 2.3(3)
C18 C17 C19 C20 2.0(3)
C16 C17 C19 C20 -174.7(2)
C9 C8 C7 C4 8.2(3)
C5 C4 C7 C8 -4.6(3)
C3 C4 C7 C8 174.6(2)
